data_7152507
loop_
_publ_author_name
'Son, Jung-Ho'
'Hoefelmeyer, James D.'

_publ_section_title
;
 1,2-Nucleophilic addition of 2-(picolyl)organoboranes to nitrile,
 aldehyde, ketone, and amide.
;
_journal_issue 33
_journal_name_full 'Organic &amp; biomolecular chemistry'
_journal_page_first 6656
_journal_page_last 6664
_journal_paper_doi 10.1039/c2ob25518a
_journal_volume 10
_journal_year 2012
_chemical_formula_moiety 'C28 H36 B2 N4'
_chemical_formula_sum 'C28 H36 B2 N4'
_chemical_formula_weight 450.23
_chemical_name_common diethylboronpicoline-13dicyanobenzene
_chemical_name_systematic
;
?
;
_space_group_IT_number 14
_symmetry_cell_setting monoclinic
_symmetry_space_group_name_Hall '-P 2ybc'
_symmetry_space_group_name_H-M 'P 1 21/c 1'
_atom_sites_solution_hydrogens geom
_atom_sites_solution_primary direct
_atom_sites_solution_secondary difmap
_audit_creation_method SHELXL-97
_cell_angle_alpha 90.00
_cell_angle_beta 93.67
_cell_angle_gamma 90.00
_cell_formula_units_Z 4
_cell_length_a 10.285(2)
_cell_length_b 24.538(5)
_cell_length_c 10.285(2)
_cell_measurement_reflns_used 6926
_cell_measurement_temperature 296(2)
_cell_measurement_theta_max 23.38
_cell_measurement_theta_min 2.59
_cell_volume 2590.3(9)
_computing_cell_refinement 'Bruker SMART'
_computing_data_collection 'Bruker SMART'
_computing_data_reduction 'Bruker SAINT'
_computing_molecular_graphics 'Bruker SHELXTL'
_computing_publication_material 'Bruker SHELXTL'
_computing_structure_refinement 'Bruker SHELXTL'
_computing_structure_solution 'Bruker SHELXTL'
_diffrn_ambient_temperature 296(2)
_diffrn_measured_fraction_theta_full 0.996
_diffrn_measured_fraction_theta_max 0.996
_diffrn_measurement_device_type 'CCD area detector'
_diffrn_measurement_method 'phi and omega scans'
_diffrn_radiation_monochromator graphite
_diffrn_radiation_source 'fine-focus sealed tube'
_diffrn_radiation_type MoK\a
_diffrn_radiation_wavelength 0.71073
_diffrn_reflns_av_R_equivalents 0.0682
_diffrn_reflns_av_sigmaI/netI 0.0469
_diffrn_reflns_limit_h_max 11
_diffrn_reflns_limit_h_min -11
_diffrn_reflns_limit_k_max 27
_diffrn_reflns_limit_k_min -27
_diffrn_reflns_limit_l_max 11
_diffrn_reflns_limit_l_min -11
_diffrn_reflns_number 22851
_diffrn_reflns_theta_full 23.96
_diffrn_reflns_theta_max 23.96
_diffrn_reflns_theta_min 1.66
_exptl_absorpt_coefficient_mu 0.067
_exptl_absorpt_correction_T_max 0.9886
_exptl_absorpt_correction_T_min 0.9563
_exptl_crystal_colour orange
_exptl_crystal_density_diffrn 1.154
_exptl_crystal_density_method 'not measured'
_exptl_crystal_description block
_exptl_crystal_F_000 968
_exptl_crystal_size_max 0.67
_exptl_crystal_size_mid 0.46
_exptl_crystal_size_min 0.17
_refine_diff_density_max 0.134
_refine_diff_density_min -0.174
_refine_diff_density_rms 0.029
_refine_ls_extinction_method none
_refine_ls_goodness_of_fit_ref 0.940
_refine_ls_hydrogen_treatment mixed
_refine_ls_matrix_type full
_refine_ls_number_parameters 319
_refine_ls_number_reflns 4026
_refine_ls_number_restraints 0
_refine_ls_restrained_S_all 0.940
_refine_ls_R_factor_all 0.0692
_refine_ls_R_factor_gt 0.0409
_refine_ls_shift/su_max 0.000
_refine_ls_shift/su_mean 0.000
_refine_ls_structure_factor_coef Fsqd
_refine_ls_weighting_details 'calc w=1/[\s^2^(Fo^2^)+(0.0579P)^2^+0.0000P] where P=(Fo^2^+2Fc^2^)/3'
_refine_ls_weighting_scheme calc
_refine_ls_wR_factor_gt 0.0993
_refine_ls_wR_factor_ref 0.1104
_reflns_number_gt 2599
_reflns_number_total 4026
_reflns_threshold_expression >2sigma(I)
_cod_data_source_file c2ob25518a.txt
_cod_data_source_block 8
_cod_depositor_comments
;
The following automatic conversions were performed:

'_symmetry_cell_setting' value 'Monoclinic' changed to 'monoclinic'
according to /home/saulius/struct/CIF-dictionaries/cif_core.dic
dictionary named 'cif_core.dic' version 2.4.1 from 2010-06-29.

Automatic conversion script
Id: cif_fix_values 1891 2012-01-12 08:04:46Z andrius 
;
_cod_original_cell_volume 2590.4(9)
_cod_original_sg_symbol_H-M 'P2(1)/c '
_cod_database_code 7152507

loop_
_symmetry_equiv_pos_as_xyz
'x, y, z'
'-x, y+1/2, -z+1/2'
'-x, -y, -z'
'x, -y-1/2, z-1/2'

loop_
_atom_site_label
_atom_site_type_symbol
_atom_site_fract_x
_atom_site_fract_y
_atom_site_fract_z
_atom_site_U_iso_or_equiv
_atom_site_adp_type
_atom_site_occupancy
_atom_site_symmetry_multiplicity
_atom_site_calc_flag
_atom_site_refinement_flags
C2 C 0.2785(2) 0.31950(8) 1.03072(19) 0.0627(6) Uani 1 1 d .
H2 H 0.3189 0.2857 1.0259 0.075 Uiso 1 1 calc R
C3 C 0.1652(2) 0.32247(10) 1.0910(2) 0.0736(6) Uani 1 1 d .
H3 H 0.1290 0.2916 1.1266 0.088 Uiso 1 1 calc R
C4 C 0.1047(2) 0.37275(10) 1.09812(19) 0.0708(6) Uani 1 1 d .
H4 H 0.0276 0.3762 1.1398 0.085 Uiso 1 1 calc R
C5 C 0.15924(18) 0.41680(9) 1.04370(18) 0.0589(5) Uani 1 1 d .
H5 H 0.1190 0.4506 1.0488 0.071 Uiso 1 1 calc R
C6 C 0.27582(17) 0.41241(8) 0.97946(16) 0.0465(5) Uani 1 1 d .
C7 C 0.32873(17) 0.45691(7) 0.91395(17) 0.0488(5) Uani 1 1 d .
H7 H 0.2967 0.4917 0.9281 0.059 Uiso 1 1 calc R
C8 C 0.42569(17) 0.45047(7) 0.83023(16) 0.0443(4) Uani 1 1 d .
C9 C 0.57913(18) 0.37353(8) 1.05682(19) 0.0582(5) Uani 1 1 d .
H9A H 0.5483 0.4072 1.0936 0.070 Uiso 1 1 calc R
H9B H 0.5718 0.3452 1.1217 0.070 Uiso 1 1 calc R
C10 C 0.72287(19) 0.38046(9) 1.0315(2) 0.0836(7) Uani 1 1 d .
H10A H 0.7562 0.3468 0.9994 0.125 Uiso 1 1 calc R
H10B H 0.7709 0.3902 1.1112 0.125 Uiso 1 1 calc R
H10C H 0.7319 0.4087 0.9681 0.125 Uiso 1 1 calc R
C11 C 0.5115(2) 0.29983(8) 0.87016(19) 0.0664(6) Uani 1 1 d .
H11A H 0.6003 0.2995 0.8435 0.080 Uiso 1 1 calc R
H11B H 0.5062 0.2728 0.9384 0.080 Uiso 1 1 calc R
C12 C 0.4220(2) 0.28211(10) 0.7546(2) 0.0956(8) Uani 1 1 d .
H12A H 0.3338 0.2809 0.7799 0.143 Uiso 1 1 calc R
H12B H 0.4474 0.2466 0.7264 0.143 Uiso 1 1 calc R
H12C H 0.4283 0.3077 0.6846 0.143 Uiso 1 1 calc R
C13 C 0.02517(19) 0.67436(8) 0.25432(18) 0.0597(5) Uani 1 1 d .
H13 H -0.0461 0.6547 0.2194 0.072 Uiso 1 1 calc R
C14 C 0.0507(2) 0.72397(8) 0.2021(2) 0.0673(6) Uani 1 1 d .
H14 H -0.0010 0.7377 0.1321 0.081 Uiso 1 1 calc R
C15 C 0.1557(2) 0.75351(9) 0.2561(2) 0.0677(6) Uani 1 1 d .
H15 H 0.1732 0.7881 0.2248 0.081 Uiso 1 1 calc R
C16 C 0.23263(19) 0.73179(7) 0.3542(2) 0.0591(5) Uani 1 1 d .
H16 H 0.3031 0.7517 0.3899 0.071 Uiso 1 1 calc R
C17 C 0.20771(17) 0.67963(7) 0.40303(17) 0.0462(5) Uani 1 1 d .
C18 C 0.29470(17) 0.65348(7) 0.49557(17) 0.0495(5) Uani 1 1 d .
H18 H 0.3600 0.6740 0.5390 0.059 Uiso 1 1 calc R
C19 C 0.28583(16) 0.59924(7) 0.52309(16) 0.0435(5) Uani 1 1 d .
C20 C -0.02769(18) 0.62278(8) 0.55247(19) 0.0615(6) Uani 1 1 d .
H20A H -0.0524 0.5919 0.6045 0.074 Uiso 1 1 calc R
H20B H 0.0323 0.6449 0.6067 0.074 Uiso 1 1 calc R
C21 C -0.1508(2) 0.65691(9) 0.5177(2) 0.0814(7) Uani 1 1 d .
H21A H -0.1268 0.6900 0.4755 0.122 Uiso 1 1 calc R
H21B H -0.1928 0.6656 0.5957 0.122 Uiso 1 1 calc R
H21C H -0.2094 0.6364 0.4601 0.122 Uiso 1 1 calc R
C22 C -0.03675(18) 0.55849(8) 0.3424(2) 0.0605(6) Uani 1 1 d .
H22A H -0.0695 0.5305 0.3984 0.073 Uiso 1 1 calc R
H22B H -0.1116 0.5781 0.3042 0.073 Uiso 1 1 calc R
C23 C 0.0289(2) 0.53075(9) 0.2343(2) 0.0795(7) Uani 1 1 d .
H23A H 0.0594 0.5577 0.1758 0.119 Uiso 1 1 calc R
H23B H -0.0321 0.5071 0.1877 0.119 Uiso 1 1 calc R
H23C H 0.1013 0.5097 0.2702 0.119 Uiso 1 1 calc R
C24 C 0.45985(17) 0.49534(7) 0.74217(16) 0.0427(4) Uani 1 1 d .
C25 C 0.36303(16) 0.52582(7) 0.67636(16) 0.0434(4) Uani 1 1 d .
H25 H 0.2762 0.5173 0.6868 0.052 Uiso 1 1 calc R
C26 C 0.39225(16) 0.56860(7) 0.59546(16) 0.0430(4) Uani 1 1 d .
C27 C 0.52276(17) 0.58112(8) 0.58222(18) 0.0560(5) Uani 1 1 d .
H27 H 0.5446 0.6098 0.5286 0.067 Uiso 1 1 calc R
C28 C 0.61979(18) 0.55141(8) 0.64786(19) 0.0629(6) Uani 1 1 d .
H28 H 0.7066 0.5605 0.6392 0.075 Uiso 1 1 calc R
C29 C 0.58945(18) 0.50841(8) 0.72606(18) 0.0561(5) Uani 1 1 d .
H29 H 0.6557 0.4880 0.7683 0.067 Uiso 1 1 calc R
B1 B 0.4841(2) 0.35817(9) 0.9308(2) 0.0486(6) Uani 1 1 d .
B2 B 0.0487(2) 0.60011(9) 0.4321(2) 0.0503(6) Uani 1 1 d .
N1 N 0.33612(14) 0.36296(6) 0.97729(13) 0.0473(4) Uani 1 1 d .
N2 N 0.48802(16) 0.40294(6) 0.82495(17) 0.0534(4) Uani 1 1 d .
N3 N 0.09876(13) 0.65243(6) 0.35446(13) 0.0454(4) Uani 1 1 d .
N4 N 0.17805(15) 0.57220(7) 0.48147(16) 0.0531(5) Uani 1 1 d .
H30 H 0.5401(19) 0.3996(8) 0.7627(19) 0.067(7) Uiso 1 1 d .
H31 H 0.1849(17) 0.5378(8) 0.4834(17) 0.061(6) Uiso 1 1 d .

loop_
_atom_site_aniso_label
_atom_site_aniso_U_11
_atom_site_aniso_U_22
_atom_site_aniso_U_33
_atom_site_aniso_U_23
_atom_site_aniso_U_13
_atom_site_aniso_U_12
C2 0.0732(15) 0.0535(13) 0.0615(14) 0.0133(11) 0.0049(12) -0.0040(11)
C3 0.0761(16) 0.0781(17) 0.0678(15) 0.0192(13) 0.0139(13) -0.0125(13)
C4 0.0578(13) 0.1033(19) 0.0523(13) 0.0123(13) 0.0108(11) -0.0043(14)
C5 0.0534(13) 0.0743(15) 0.0495(12) 0.0053(11) 0.0068(10) 0.0104(11)
C6 0.0465(11) 0.0549(13) 0.0374(10) 0.0007(9) -0.0014(9) 0.0051(10)
C7 0.0533(12) 0.0430(11) 0.0504(12) 0.0023(9) 0.0045(10) 0.0065(9)
C8 0.0426(11) 0.0458(11) 0.0434(11) 0.0011(9) -0.0055(9) 0.0033(9)
C9 0.0570(13) 0.0546(12) 0.0620(13) 0.0015(10) -0.0058(10) 0.0078(10)
C10 0.0614(15) 0.0813(17) 0.1063(19) 0.0016(14) -0.0101(13) 0.0019(12)
C11 0.0774(15) 0.0574(13) 0.0640(14) -0.0058(11) 0.0022(11) 0.0089(11)
C12 0.117(2) 0.0883(19) 0.0802(17) -0.0291(14) -0.0083(15) 0.0007(15)
C13 0.0604(13) 0.0601(14) 0.0565(13) 0.0041(11) -0.0117(11) 0.0058(10)
C14 0.0775(16) 0.0614(14) 0.0617(14) 0.0189(12) -0.0050(12) 0.0134(12)
C15 0.0772(16) 0.0514(13) 0.0752(15) 0.0199(12) 0.0111(13) 0.0063(12)
C16 0.0587(13) 0.0428(12) 0.0757(15) 0.0115(11) 0.0026(11) -0.0048(10)
C17 0.0448(11) 0.0432(11) 0.0508(12) 0.0006(9) 0.0048(9) -0.0023(9)
C18 0.0489(11) 0.0440(11) 0.0539(12) 0.0041(9) -0.0095(9) -0.0114(9)
C19 0.0417(11) 0.0459(11) 0.0421(11) 0.0027(8) -0.0040(8) -0.0077(9)
C20 0.0556(13) 0.0658(14) 0.0632(13) 0.0088(11) 0.0046(10) -0.0118(11)
C21 0.0727(16) 0.0824(17) 0.0910(17) 0.0038(13) 0.0193(13) 0.0049(13)
C22 0.0526(12) 0.0520(12) 0.0745(14) 0.0042(11) -0.0134(11) -0.0041(10)
C23 0.0676(15) 0.0826(17) 0.0854(17) -0.0229(14) -0.0181(13) 0.0084(13)
C24 0.0419(11) 0.0450(11) 0.0405(10) 0.0007(9) -0.0019(8) -0.0009(9)
C25 0.0391(10) 0.0455(11) 0.0448(11) 0.0005(9) -0.0042(8) -0.0064(9)
C26 0.0415(11) 0.0441(11) 0.0425(11) 0.0014(9) -0.0053(8) -0.0049(9)
C27 0.0471(12) 0.0631(13) 0.0570(13) 0.0159(10) -0.0012(10) -0.0083(10)
C28 0.0377(11) 0.0777(15) 0.0731(14) 0.0206(12) 0.0013(10) -0.0044(10)
C29 0.0440(12) 0.0643(13) 0.0591(13) 0.0155(11) -0.0037(9) 0.0041(10)
B1 0.0499(13) 0.0459(13) 0.0505(13) 0.0048(11) 0.0056(10) 0.0069(10)
B2 0.0456(13) 0.0463(13) 0.0577(14) 0.0088(11) -0.0077(11) -0.0064(10)
N1 0.0517(9) 0.0459(10) 0.0439(9) 0.0055(7) -0.0008(7) 0.0032(8)
N2 0.0554(10) 0.0542(11) 0.0519(11) 0.0067(8) 0.0128(9) 0.0133(8)
N3 0.0456(9) 0.0439(9) 0.0458(9) 0.0040(7) -0.0036(7) 0.0011(7)
N4 0.0506(10) 0.0390(10) 0.0673(11) 0.0091(9) -0.0149(8) -0.0077(8)

loop_
_atom_type_symbol
_atom_type_description
_atom_type_scat_dispersion_real
_atom_type_scat_dispersion_imag
_atom_type_scat_source
C C 0.0033 0.0016 'International Tables Vol C Tables 4.2.6.8 and 6.1.1.4'
H H 0.0000 0.0000 'International Tables Vol C Tables 4.2.6.8 and 6.1.1.4'
B B 0.0013 0.0007 'International Tables Vol C Tables 4.2.6.8 and 6.1.1.4'
N N 0.0061 0.0033 'International Tables Vol C Tables 4.2.6.8 and 6.1.1.4'

loop_
_geom_angle_atom_site_label_1
_geom_angle_atom_site_label_2
_geom_angle_atom_site_label_3
_geom_angle
N1 C2 C3 123.7(2)
N1 C2 H2 118.2
C3 C2 H2 118.2
C2 C3 C4 118.3(2)
C2 C3 H3 120.9
C4 C3 H3 120.9
C5 C4 C3 119.3(2)
C5 C4 H4 120.3
C3 C4 H4 120.3
C4 C5 C6 121.3(2)
C4 C5 H5 119.4
C6 C5 H5 119.4
N1 C6 C5 118.50(17)
N1 C6 C7 119.43(16)
C5 C6 C7 122.04(18)
C8 C7 C6 122.03(17)
C8 C7 H7 119.0
C6 C7 H7 119.0
N2 C8 C7 119.90(17)
N2 C8 C24 119.43(16)
C7 C8 C24 120.64(16)
C10 C9 B1 115.57(17)
C10 C9 H9A 108.4
B1 C9 H9A 108.4
C10 C9 H9B 108.4
B1 C9 H9B 108.4
H9A C9 H9B 107.4
C9 C10 H10A 109.5
C9 C10 H10B 109.5
H10A C10 H10B 109.5
C9 C10 H10C 109.5
H10A C10 H10C 109.5
H10B C10 H10C 109.5
C12 C11 B1 116.71(18)
C12 C11 H11A 108.1
B1 C11 H11A 108.1
C12 C11 H11B 108.1
B1 C11 H11B 108.1
H11A C11 H11B 107.3
C11 C12 H12A 109.5
C11 C12 H12B 109.5
H12A C12 H12B 109.5
C11 C12 H12C 109.5
H12A C12 H12C 109.5
H12B C12 H12C 109.5
N3 C13 C14 122.93(19)
N3 C13 H13 118.5
C14 C13 H13 118.5
C13 C14 C15 118.32(19)
C13 C14 H14 120.8
C15 C14 H14 120.8
C16 C15 C14 119.75(19)
C16 C15 H15 120.1
C14 C15 H15 120.1
C15 C16 C17 121.00(19)
C15 C16 H16 119.5
C17 C16 H16 119.5
N3 C17 C16 118.49(17)
N3 C17 C18 119.37(16)
C16 C17 C18 122.07(17)
C19 C18 C17 122.20(16)
C19 C18 H18 118.9
C17 C18 H18 118.9
N4 C19 C18 118.82(16)
N4 C19 C26 118.51(16)
C18 C19 C26 122.66(15)
C21 C20 B2 116.36(17)
C21 C20 H20A 108.2
B2 C20 H20A 108.2
C21 C20 H20B 108.2
B2 C20 H20B 108.2
H20A C20 H20B 107.4
C20 C21 H21A 109.5
C20 C21 H21B 109.5
H21A C21 H21B 109.5
C20 C21 H21C 109.5
H21A C21 H21C 109.5
H21B C21 H21C 109.5
C23 C22 B2 117.41(16)
C23 C22 H22A 108.0
B2 C22 H22A 108.0
C23 C22 H22B 108.0
B2 C22 H22B 108.0
H22A C22 H22B 107.2
C22 C23 H23A 109.5
C22 C23 H23B 109.5
H23A C23 H23B 109.5
C22 C23 H23C 109.5
H23A C23 H23C 109.5
H23B C23 H23C 109.5
C25 C24 C29 118.76(16)
C25 C24 C8 120.54(16)
C29 C24 C8 120.70(16)
C26 C25 C24 121.71(16)
C26 C25 H25 119.1
C24 C25 H25 119.1
C25 C26 C27 118.29(16)
C25 C26 C19 120.19(15)
C27 C26 C19 121.51(16)
C28 C27 C26 120.54(17)
C28 C27 H27 119.7
C26 C27 H27 119.7
C29 C28 C27 120.57(17)
C29 C28 H28 119.7
C27 C28 H28 119.7
C28 C29 C24 120.12(17)
C28 C29 H29 119.9
C24 C29 H29 119.9
N2 B1 C11 110.39(16)
N2 B1 C9 110.90(16)
C11 B1 C9 114.20(16)
N2 B1 N1 102.83(14)
C11 B1 N1 111.84(16)
C9 B1 N1 106.04(15)
N4 B2 C22 109.52(16)
N4 B2 C20 110.61(16)
C22 B2 C20 112.80(16)
N4 B2 N3 102.63(14)
C22 B2 N3 113.76(15)
C20 B2 N3 107.05(15)
C2 N1 C6 118.90(16)
C2 N1 B1 120.25(16)
C6 N1 B1 120.24(14)
C8 N2 B1 123.87(17)
C8 N2 H30 115.9(13)
B1 N2 H30 119.9(13)
C13 N3 C17 119.28(16)
C13 N3 B2 120.90(15)
C17 N3 B2 119.10(14)
C19 N4 B2 124.11(17)
C19 N4 H31 114.8(13)
B2 N4 H31 121.1(13)

loop_
_geom_bond_atom_site_label_1
_geom_bond_atom_site_label_2
_geom_bond_distance
C2 N1 1.353(2)
C2 C3 1.357(3)
C2 H2 0.9300
C3 C4 1.386(3)
C3 H3 0.9300
C4 C5 1.355(3)
C4 H4 0.9300
C5 C6 1.410(2)
C5 H5 0.9300
C6 N1 1.363(2)
C6 C7 1.411(2)
C7 C8 1.368(2)
C7 H7 0.9300
C8 N2 1.334(2)
C8 C24 1.482(2)
C9 C10 1.527(3)
C9 B1 1.617(3)
C9 H9A 0.9700
C9 H9B 0.9700
C10 H10A 0.9600
C10 H10B 0.9600
C10 H10C 0.9600
C11 C12 1.520(3)
C11 B1 1.594(3)
C11 H11A 0.9700
C11 H11B 0.9700
C12 H12A 0.9600
C12 H12B 0.9600
C12 H12C 0.9600
C13 N3 1.350(2)
C13 C14 1.363(3)
C13 H13 0.9300
C14 C15 1.387(3)
C14 H14 0.9300
C15 C16 1.351(3)
C15 H15 0.9300
C16 C17 1.404(2)
C16 H16 0.9300
C17 N3 1.371(2)
C17 C18 1.417(2)
C18 C19 1.365(2)
C18 H18 0.9300
C19 N4 1.338(2)
C19 C26 1.488(2)
C20 C21 1.541(3)
C20 B2 1.607(3)
C20 H20A 0.9700
C20 H20B 0.9700
C21 H21A 0.9600
C21 H21B 0.9600
C21 H21C 0.9600
C22 C23 1.501(3)
C22 B2 1.601(3)
C22 H22A 0.9700
C22 H22B 0.9700
C23 H23A 0.9600
C23 H23B 0.9600
C23 H23C 0.9600
C24 C25 1.387(2)
C24 C29 1.391(2)
C25 C26 1.384(2)
C25 H25 0.9300
C26 C27 1.392(2)
C27 C28 1.377(2)
C27 H27 0.9300
C28 C29 1.375(2)
C28 H28 0.9300
C29 H29 0.9300
B1 N2 1.549(3)
B1 N1 1.629(2)
B2 N4 1.553(3)
B2 N3 1.614(2)
N2 H30 0.865(19)
N4 H31 0.846(18)
